data_4066497
loop_
_publ_author_name
'Zuo, Weiwei'
'Braunstein, Pierre'

_publ_section_title
;
 Evidence for C&#x2212;H&#x00B7;&#x00B7;&#x00B7;X&#x2212;Ir (X = Cl or I)
 Hydrogen Bonding between Imidazolium Salts and Iridium-Bound Halides and
 Formation of Ir(I) NHC Complexes&#x2020;
;
_journal_issue 21
_journal_name_full Organometallics
_journal_page_first 5535
_journal_paper_doi 10.1021/om100496x
_journal_volume 29
_journal_year 2010
_chemical_formula_moiety 'C42 H55 Cl0.70 I0.30 Ir N4, C2 H3 N, I'
_chemical_formula_sum 'C44 H58 Cl0.7 I1.3 Ir N5'
_chemical_formula_weight 1038.96
_space_group_IT_number 14
_symmetry_cell_setting monoclinic
_symmetry_Int_Tables_number 14
_symmetry_space_group_name_Hall '-P 2ybc'
_symmetry_space_group_name_H-M 'P 1 21/c 1'
_atom_sites_solution_hydrogens geom
_atom_sites_solution_primary direct
_atom_sites_solution_secondary difmap
_audit_creation_method SHELXL-97
_cell_angle_alpha 90.00
_cell_angle_beta 116.8880(10)
_cell_angle_gamma 90.00
_cell_formula_units_Z 4
_cell_length_a 10.5090(2)
_cell_length_b 29.9709(6)
_cell_length_c 14.7927(3)
_cell_measurement_reflns_used 6915
_cell_measurement_temperature 173(2)
_cell_measurement_theta_max 27.103
_cell_measurement_theta_min 0.998
_cell_volume 4155.48(15)
_computing_cell_refinement 'HKL Scalepack (Otwinowski & Minor 1997)'
_computing_data_collection 'Collect (Bruker AXS BV, 1997-2004)'
_computing_data_reduction 'HKL Denzo and Scalepack (Otwinowski & Minor 1997)'
_computing_molecular_graphics ORTEP
_computing_publication_material PLATON
_computing_structure_refinement 'SHELXL-97 (Sheldrick, 1997)'
_computing_structure_solution 'SHELXS-97 (Sheldrick, 1997)'
_diffrn_ambient_temperature 173(2)
_diffrn_detector_area_resol_mean 9
_diffrn_measured_fraction_theta_full 0.994
_diffrn_measured_fraction_theta_max 0.994
_diffrn_measurement_device_type KappaCCD
_diffrn_measurement_method CCD
_diffrn_radiation_monochromator graphite
_diffrn_radiation_type MoK\a
_diffrn_radiation_wavelength 0.71073
_diffrn_reflns_av_R_equivalents 0.0441
_diffrn_reflns_av_sigmaI/netI 0.0853
_diffrn_reflns_limit_h_max 13
_diffrn_reflns_limit_h_min -13
_diffrn_reflns_limit_k_max 38
_diffrn_reflns_limit_k_min -34
_diffrn_reflns_limit_l_max 18
_diffrn_reflns_limit_l_min -18
_diffrn_reflns_number 15197
_diffrn_reflns_theta_full 27.10
_diffrn_reflns_theta_max 27.10
_diffrn_reflns_theta_min 3.16
_diffrn_source 'fine-focus sealed tube'
_exptl_absorpt_coefficient_mu 4.227
_exptl_absorpt_correction_T_max 0.675
_exptl_absorpt_correction_T_min 0.570
_exptl_absorpt_correction_type multi-scan
_exptl_absorpt_process_details 'L. Spek, J. Appl.Cryst. 2003, 36, 7, B. Blessing, Acta Cryst, 1995, A51, 33'
_exptl_crystal_colour yellow
_exptl_crystal_density_diffrn 1.653
_exptl_crystal_density_method 'not measured'
_exptl_crystal_description block
_exptl_crystal_F_000 2059.2
_exptl_crystal_size_max 0.15
_exptl_crystal_size_mid 0.10
_exptl_crystal_size_min 0.10
_refine_diff_density_max 1.751
_refine_diff_density_min -1.418
_refine_diff_density_rms 0.155
_refine_ls_extinction_method none
_refine_ls_goodness_of_fit_ref 0.996
_refine_ls_hydrogen_treatment constr
_refine_ls_matrix_type full
_refine_ls_number_parameters 475
_refine_ls_number_reflns 9108
_refine_ls_number_restraints 12
_refine_ls_restrained_S_all 0.996
_refine_ls_R_factor_all 0.0875
_refine_ls_R_factor_gt 0.0440
_refine_ls_shift/su_max 0.001
_refine_ls_shift/su_mean 0.000
_refine_ls_structure_factor_coef Fsqd
_refine_ls_weighting_details 'calc w=1/[\s^2^(Fo^2^)+(0.0390P)^2^+0.0000P] where P=(Fo^2^+2Fc^2^)/3'
_refine_ls_weighting_scheme calc
_refine_ls_wR_factor_gt 0.0822
_refine_ls_wR_factor_ref 0.0950
_reflns_number_gt 6085
_reflns_number_total 9108
_reflns_threshold_expression >2sigma(I)
_cod_data_source_file om100496x_si_002.cif
_cod_data_source_block ZwIr4
_cod_original_cell_volume 4155.48(14)
_cod_original_sg_symbol_H-M 'P 21/c'
_cod_original_formula_sum 'C44 H58 Cl0.70 I1.30 Ir N5'
_cod_database_code 4066497

loop_
_symmetry_equiv_pos_as_xyz
'x, y, z'
'-x, y+1/2, -z+1/2'
'-x, -y, -z'
'x, -y-1/2, z-1/2'

loop_
_atom_site_label
_atom_site_type_symbol
_atom_site_fract_x
_atom_site_fract_y
_atom_site_fract_z
_atom_site_U_iso_or_equiv
_atom_site_adp_type
_atom_site_occupancy
_atom_site_symmetry_multiplicity
_atom_site_calc_flag
_atom_site_refinement_flags
Ir1 Ir 0.67422(2) 0.891872(7) 0.457267(16) 0.02645(8) Uani 1 1 d .
C1 C 0.4647(6) 0.89858(16) 0.4272(4) 0.0277(13) Uani 1 1 d .
C2 C 0.2307(6) 0.91751(18) 0.3361(4) 0.0327(13) Uani 1 1 d .
H2 H 0.1438 0.9275 0.2821 0.039 Uiso 1 1 calc R
C3 C 0.2505(6) 0.90496(19) 0.4280(4) 0.0357(14) Uani 1 1 d .
H3 H 0.1799 0.9038 0.4514 0.043 Uiso 1 1 calc R
C4 C 0.3812(5) 0.91965(17) 0.2464(4) 0.0248(12) Uani 1 1 d .
C5 C 0.3388(6) 0.95866(17) 0.1890(4) 0.0298(13) Uani 1 1 d .
C6 C 0.3601(6) 0.96221(18) 0.1033(4) 0.0328(14) Uani 1 1 d .
H6 H 0.3288 0.9885 0.0633 0.039 Uiso 1 1 calc R
C7 C 0.4250(6) 0.92909(19) 0.0735(4) 0.0338(14) Uani 1 1 d .
C8 C 0.4693(6) 0.89130(17) 0.1342(4) 0.0308(13) Uani 1 1 d .
C9 C 0.4457(6) 0.88580(17) 0.2182(4) 0.0293(13) Uani 1 1 d .
H9 H 0.4736 0.8589 0.2563 0.035 Uiso 1 1 calc R
C10 C 0.4431(7) 0.9339(2) -0.0215(4) 0.0471(17) Uani 1 1 d .
H10A H 0.5450 0.9351 -0.0035 0.071 Uiso 1 1 calc R
H10B H 0.3967 0.9614 -0.0568 0.071 Uiso 1 1 calc R
H10C H 0.3995 0.9082 -0.0660 0.071 Uiso 1 1 calc R
C11 C 0.2706(7) 0.99731(17) 0.2176(5) 0.0416(15) Uani 1 1 d .
H11A H 0.1684 0.9916 0.1924 0.062 Uiso 1 1 calc R
H11B H 0.2840 1.0249 0.1875 0.062 Uiso 1 1 calc R
H11C H 0.3155 1.0004 0.2916 0.062 Uiso 1 1 calc R
C12 C 0.6837(6) 0.85058(17) 0.1547(4) 0.0325(14) Uani 1 1 d .
H12 H 0.7498 0.8705 0.2031 0.039 Uiso 1 1 calc R
C13 C 0.4833(7) 0.8202(2) 0.0451(5) 0.0424(16) Uani 1 1 d .
H13 H 0.3845 0.8149 0.0036 0.051 Uiso 1 1 calc R
C14 C 0.5937(7) 0.7945(2) 0.0517(5) 0.0428(16) Uani 1 1 d .
H14 H 0.5865 0.7678 0.0150 0.051 Uiso 1 1 calc R
C15 C 0.4463(6) 0.87401(18) 0.5878(4) 0.0299(13) Uani 1 1 d .
C16 C 0.3825(7) 0.8278(2) 0.5764(5) 0.0490(17) Uani 1 1 d .
H16A H 0.4167 0.8087 0.5372 0.059 Uiso 1 1 calc R
H16B H 0.2773 0.8297 0.5385 0.059 Uiso 1 1 calc R
C17 C 0.3941(8) 0.9034(2) 0.6489(5) 0.057(2) Uani 1 1 d .
H17A H 0.2892 0.9068 0.6119 0.069 Uiso 1 1 calc R
H17B H 0.4378 0.9333 0.6585 0.069 Uiso 1 1 calc R
C18 C 0.6071(7) 0.8714(3) 0.6457(5) 0.068(2) Uani 1 1 d .
H18A H 0.6482 0.9018 0.6552 0.081 Uiso 1 1 calc R
H18B H 0.6447 0.8537 0.6065 0.081 Uiso 1 1 calc R
C19 C 0.4254(8) 0.8066(2) 0.6819(5) 0.0553(19) Uani 1 1 d .
H19 H 0.3817 0.7763 0.6736 0.066 Uiso 1 1 calc R
C20 C 0.4363(9) 0.8813(2) 0.7537(5) 0.066(2) Uani 1 1 d .
H20 H 0.4002 0.8999 0.7933 0.079 Uiso 1 1 calc R
C21 C 0.6520(7) 0.8492(3) 0.7507(5) 0.065(2) Uani 1 1 d .
H21 H 0.7582 0.8465 0.7880 0.078 Uiso 1 1 calc R
C22 C 0.5830(7) 0.8030(2) 0.7341(5) 0.0539(18) Uani 1 1 d .
H22A H 0.6153 0.7846 0.6929 0.065 Uiso 1 1 calc R
H22B H 0.6134 0.7881 0.8004 0.065 Uiso 1 1 calc R
C23 C 0.5975(9) 0.8784(2) 0.8104(5) 0.071(3) Uani 1 1 d .
H23A H 0.6266 0.8654 0.8784 0.085 Uiso 1 1 calc R
H23B H 0.6394 0.9086 0.8191 0.085 Uiso 1 1 calc R
C24 C 0.3738(8) 0.8359(2) 0.7398(5) 0.062(2) Uani 1 1 d .
H24A H 0.2685 0.8381 0.7030 0.074 Uiso 1 1 calc R
H24B H 0.3996 0.8225 0.8069 0.074 Uiso 1 1 calc R
C25 C 0.8657(6) 0.79806(17) 0.1460(4) 0.0343(14) Uani 1 1 d .
C26 C 0.9770(6) 0.82362(19) 0.2360(5) 0.0443(16) Uani 1 1 d .
H26A H 0.9618 0.8187 0.2966 0.053 Uiso 1 1 calc R
H26B H 0.9687 0.8560 0.2210 0.053 Uiso 1 1 calc R
C27 C 0.8770(6) 0.74832(18) 0.1724(4) 0.0374(14) Uani 1 1 d .
H27A H 0.8031 0.7314 0.1153 0.045 Uiso 1 1 calc R
H27B H 0.8615 0.7437 0.2329 0.045 Uiso 1 1 calc R
C28 C 0.8878(6) 0.80546(18) 0.0517(5) 0.0385(15) Uani 1 1 d .
H28A H 0.8140 0.7891 -0.0066 0.046 Uiso 1 1 calc R
H28B H 0.8792 0.8376 0.0346 0.046 Uiso 1 1 calc R
C29 C 1.0358(7) 0.7886(2) 0.0730(5) 0.0477(17) Uani 1 1 d .
H29 H 1.0514 0.7934 0.0119 0.057 Uiso 1 1 calc R
C30 C 1.1253(7) 0.8070(2) 0.2563(6) 0.054(2) Uani 1 1 d .
H30 H 1.1992 0.8240 0.3145 0.065 Uiso 1 1 calc R
C31 C 1.0261(6) 0.73160(18) 0.1935(5) 0.0452(17) Uani 1 1 d .
H31 H 1.0341 0.6990 0.2100 0.054 Uiso 1 1 calc R
C32 C 1.1390(7) 0.75722(19) 0.2829(5) 0.0553(19) Uani 1 1 d .
H32A H 1.2353 0.7464 0.2974 0.066 Uiso 1 1 calc R
H32B H 1.1251 0.7524 0.3441 0.066 Uiso 1 1 calc R
C33 C 1.0448(7) 0.73895(19) 0.0976(5) 0.0498(18) Uani 1 1 d .
H33A H 1.1386 0.7272 0.1081 0.060 Uiso 1 1 calc R
H33B H 0.9694 0.7227 0.0400 0.060 Uiso 1 1 calc R
C34 C 1.1482(7) 0.8145(2) 0.1629(6) 0.060(2) Uani 1 1 d .
H34A H 1.2448 0.8042 0.1765 0.073 Uiso 1 1 calc R
H34B H 1.1409 0.8467 0.1466 0.073 Uiso 1 1 calc R
C35 C 0.9038(6) 0.88285(18) 0.5407(4) 0.0324(14) Uani 1 1 d .
H35 H 0.8860 0.8532 0.5548 0.039 Uiso 1 1 calc R
C36 C 0.8724(6) 0.89235(19) 0.4421(5) 0.0350(14) Uani 1 1 d .
H36 H 0.8313 0.8694 0.3931 0.042 Uiso 1 1 calc R
C37 C 0.6778(6) 0.96050(16) 0.4225(4) 0.0294(13) Uani 1 1 d .
H37 H 0.5774 0.9594 0.3816 0.035 Uiso 1 1 calc R
C38 C 0.7288(6) 0.95521(16) 0.5282(4) 0.0329(14) Uani 1 1 d .
H38 H 0.6620 0.9484 0.5530 0.039 Uiso 1 1 calc R
C39 C 0.7688(6) 0.96764(18) 0.3693(5) 0.0360(14) Uani 1 1 d .
H39A H 0.8012 0.9991 0.3788 0.043 Uiso 1 1 calc R
H39B H 0.7097 0.9627 0.2958 0.043 Uiso 1 1 calc R
C40 C 0.8993(6) 0.93727(19) 0.4065(5) 0.0414(15) Uani 1 1 d .
H40A H 0.9256 0.9326 0.3508 0.050 Uiso 1 1 calc R
H40B H 0.9806 0.9521 0.4631 0.050 Uiso 1 1 calc R
C41 C 0.9633(6) 0.9146(2) 0.6284(4) 0.0426(16) Uani 1 1 d .
H41A H 1.0657 0.9195 0.6484 0.051 Uiso 1 1 calc R
H41B H 0.9559 0.9009 0.6867 0.051 Uiso 1 1 calc R
C42 C 0.8866(6) 0.95994(18) 0.6048(4) 0.0356(14) Uani 1 1 d .
H42A H 0.8937 0.9731 0.6683 0.043 Uiso 1 1 calc R
H42B H 0.9341 0.9804 0.5771 0.043 Uiso 1 1 calc R
C43 C 1.0910(7) 0.6177(2) 0.4096(5) 0.0477(17) Uani 1 1 d .
C44 C 1.0210(8) 0.5772(2) 0.4157(6) 0.066(2) Uani 1 1 d .
H44A H 0.9220 0.5773 0.3626 0.099 Uiso 1 1 calc R
H44B H 1.0223 0.5754 0.4823 0.099 Uiso 1 1 calc R
H44C H 1.0712 0.5514 0.4064 0.099 Uiso 1 1 calc R
I1 I 0.6376(8) 0.80385(11) 0.4075(5) 0.0378(7) Uani 0.30 1 d PU
I2 I 0.86341(5) 0.949537(14) 0.11472(3) 0.05034(13) Uani 1 1 d .
Cl1 Cl 0.6431(13) 0.8141(2) 0.4197(9) 0.0378(7) Uani 0.70 1 d PU
N1 N 0.3611(4) 0.91322(14) 0.3344(3) 0.0262(10) Uani 1 1 d .
N2 N 0.3941(5) 0.89382(14) 0.4835(3) 0.0286(10) Uani 1 1 d .
N3 N 0.5436(5) 0.85543(14) 0.1109(3) 0.0313(11) Uani 1 1 d .
N4 N 0.7182(5) 0.81409(14) 0.1215(4) 0.0344(11) Uani 1 1 d .
N5 N 1.1467(6) 0.6492(2) 0.4045(5) 0.0708(19) Uani 1 1 d .

loop_
_atom_site_aniso_label
_atom_site_aniso_U_11
_atom_site_aniso_U_22
_atom_site_aniso_U_33
_atom_site_aniso_U_23
_atom_site_aniso_U_13
_atom_site_aniso_U_12
Ir1 0.02426(13) 0.02752(12) 0.02808(13) 0.00137(10) 0.01229(10) 0.00108(9)
C1 0.026(3) 0.029(3) 0.028(3) -0.002(2) 0.012(3) 0.000(2)
C2 0.026(3) 0.042(3) 0.031(3) -0.001(3) 0.013(3) 0.002(3)
C3 0.019(3) 0.053(4) 0.036(4) 0.000(3) 0.014(3) 0.001(3)
C4 0.019(3) 0.032(3) 0.023(3) 0.000(2) 0.009(2) -0.003(2)
C5 0.023(3) 0.034(3) 0.029(3) 0.001(3) 0.008(3) 0.004(2)
C6 0.032(3) 0.042(3) 0.025(3) 0.011(3) 0.013(3) 0.009(3)
C7 0.025(3) 0.049(4) 0.024(3) -0.003(3) 0.008(3) -0.003(3)
C8 0.026(3) 0.037(3) 0.030(3) -0.006(3) 0.012(3) 0.005(3)
C9 0.030(3) 0.032(3) 0.025(3) -0.002(3) 0.011(3) 0.002(2)
C10 0.048(4) 0.064(4) 0.032(4) 0.005(3) 0.020(3) 0.015(3)
C11 0.046(4) 0.038(3) 0.047(4) 0.003(3) 0.026(3) 0.005(3)
C12 0.030(4) 0.034(3) 0.034(3) -0.002(3) 0.015(3) 0.004(3)
C13 0.037(4) 0.052(4) 0.039(4) -0.013(3) 0.018(3) -0.002(3)
C14 0.040(4) 0.043(3) 0.040(4) -0.010(3) 0.013(3) 0.003(3)
C15 0.030(3) 0.038(3) 0.022(3) -0.001(3) 0.012(3) -0.009(3)
C16 0.049(4) 0.055(4) 0.044(4) -0.003(3) 0.022(3) -0.009(3)
C17 0.079(6) 0.056(4) 0.041(4) -0.008(3) 0.030(4) 0.006(4)
C18 0.039(4) 0.115(6) 0.043(4) 0.024(4) 0.013(4) -0.022(4)
C19 0.057(5) 0.046(4) 0.062(5) 0.006(4) 0.027(4) -0.009(3)
C20 0.101(7) 0.071(5) 0.039(4) -0.006(4) 0.043(5) 0.003(5)
C21 0.037(4) 0.126(7) 0.026(4) 0.021(4) 0.009(3) -0.022(4)
C22 0.055(5) 0.054(4) 0.051(4) 0.009(3) 0.022(4) 0.000(4)
C23 0.087(7) 0.069(5) 0.030(4) -0.003(4) 0.004(4) -0.032(4)
C24 0.064(5) 0.078(5) 0.051(5) 0.015(4) 0.033(4) 0.000(4)
C25 0.032(3) 0.032(3) 0.036(4) -0.005(3) 0.013(3) 0.002(3)
C26 0.034(4) 0.040(3) 0.051(4) -0.013(3) 0.012(3) 0.000(3)
C27 0.029(3) 0.042(3) 0.033(3) -0.002(3) 0.007(3) 0.002(3)
C28 0.034(4) 0.033(3) 0.051(4) 0.002(3) 0.022(3) 0.005(3)
C29 0.041(4) 0.047(4) 0.063(5) 0.002(3) 0.032(4) 0.004(3)
C30 0.028(4) 0.040(4) 0.076(5) -0.012(4) 0.007(4) 0.001(3)
C31 0.035(4) 0.027(3) 0.059(4) 0.002(3) 0.008(3) 0.009(3)
C32 0.034(4) 0.046(4) 0.060(5) 0.000(3) -0.001(3) 0.014(3)
C33 0.035(4) 0.044(4) 0.067(5) -0.004(3) 0.019(4) 0.012(3)
C34 0.034(4) 0.043(4) 0.103(7) -0.005(4) 0.031(4) 0.000(3)
C35 0.021(3) 0.037(3) 0.031(3) 0.000(3) 0.006(3) 0.001(2)
C36 0.020(3) 0.049(3) 0.043(4) -0.005(3) 0.020(3) -0.001(3)
C37 0.028(3) 0.029(3) 0.030(3) 0.004(3) 0.012(3) -0.007(2)
C38 0.033(3) 0.033(3) 0.040(4) -0.004(3) 0.023(3) -0.009(3)
C39 0.034(4) 0.040(3) 0.037(3) 0.008(3) 0.020(3) 0.000(3)
C40 0.033(4) 0.059(4) 0.044(4) 0.004(3) 0.028(3) -0.009(3)
C41 0.025(3) 0.072(4) 0.025(3) -0.002(3) 0.006(3) -0.011(3)
C42 0.035(4) 0.041(3) 0.036(4) -0.009(3) 0.021(3) -0.006(3)
C43 0.030(4) 0.059(4) 0.043(4) 0.002(3) 0.006(3) 0.004(3)
C44 0.057(5) 0.061(4) 0.078(5) 0.011(4) 0.029(4) -0.009(4)
I1 0.0447(8) 0.0089(17) 0.0462(18) 0.0035(16) 0.0087(11) 0.0003(16)
I2 0.0387(3) 0.0546(3) 0.0484(3) 0.0174(2) 0.0115(2) 0.0051(2)
Cl1 0.0447(8) 0.0089(17) 0.0462(18) 0.0035(16) 0.0087(11) 0.0003(16)
N1 0.019(2) 0.035(2) 0.027(3) 0.004(2) 0.012(2) 0.006(2)
N2 0.023(3) 0.042(3) 0.024(2) -0.001(2) 0.014(2) -0.004(2)
N3 0.026(3) 0.042(3) 0.026(3) -0.004(2) 0.012(2) 0.003(2)
N4 0.033(3) 0.035(3) 0.035(3) 0.000(2) 0.015(2) 0.005(2)
N5 0.053(4) 0.070(4) 0.077(5) 0.000(4) 0.019(4) -0.015(3)

loop_
_atom_type_symbol
_atom_type_description
_atom_type_scat_dispersion_real
_atom_type_scat_dispersion_imag
_atom_type_scat_source
Ir Ir -1.4442 7.9887 'International Tables Vol C Tables 4.2.6.8 and 6.1.1.4'
C C 0.0033 0.0016 'International Tables Vol C Tables 4.2.6.8 and 6.1.1.4'
I I -0.4742 1.8119 'International Tables Vol C Tables 4.2.6.8 and 6.1.1.4'
Cl Cl 0.1484 0.1585 'International Tables Vol C Tables 4.2.6.8 and 6.1.1.4'
N N 0.0061 0.0033 'International Tables Vol C Tables 4.2.6.8 and 6.1.1.4'
H H 0.0000 0.0000 'International Tables Vol C Tables 4.2.6.8 and 6.1.1.4'

loop_
_geom_angle_atom_site_label_1
_geom_angle_atom_site_label_2
_geom_angle_atom_site_label_3
_geom_angle
C1 Ir1 C38 92.5(2)
C1 Ir1 C37 89.3(2)
C38 Ir1 C37 38.9(2)
C1 Ir1 C35 160.6(2)
C38 Ir1 C35 81.2(2)
C37 Ir1 C35 97.0(2)
C1 Ir1 C36 162.5(2)
C38 Ir1 C36 89.3(2)
C37 Ir1 C36 81.2(2)
C35 Ir1 C36 36.6(2)
C1 Ir1 Cl1 91.4(3)
C38 Ir1 Cl1 165.7(3)
C37 Ir1 Cl1 154.9(3)
C35 Ir1 Cl1 90.6(3)
C36 Ir1 Cl1 91.1(4)
C1 Ir1 I1 91.7(2)
C38 Ir1 I1 167.6(2)
C37 Ir1 I1 152.8(2)
C35 Ir1 I1 91.0(2)
C36 Ir1 I1 90.2(2)
Cl1 Ir1 I1 2.1(5)
N2 C1 N1 103.9(4)
N2 C1 Ir1 133.8(4)
N1 C1 Ir1 122.2(4)
C3 C2 N1 107.0(5)
C3 C2 H2 126.5
N1 C2 H2 126.5
C2 C3 N2 107.2(5)
C2 C3 H3 126.4
N2 C3 H3 126.4
C9 C4 C5 119.6(5)
C9 C4 N1 118.2(5)
C5 C4 N1 122.2(5)
C6 C5 C4 118.8(5)
C6 C5 C11 119.2(5)
C4 C5 C11 122.0(5)
C7 C6 C5 122.8(5)
C7 C6 H6 118.6
C5 C6 H6 118.6
C6 C7 C8 116.6(5)
C6 C7 C10 121.1(5)
C8 C7 C10 122.2(5)
C9 C8 C7 122.3(5)
C9 C8 N3 117.2(5)
C7 C8 N3 120.5(5)
C8 C9 C4 119.7(5)
C8 C9 H9 120.2
C4 C9 H9 120.2
C7 C10 H10A 109.5
C7 C10 H10B 109.5
H10A C10 H10B 109.5
C7 C10 H10C 109.5
H10A C10 H10C 109.5
H10B C10 H10C 109.5
C5 C11 H11A 109.5
C5 C11 H11B 109.5
H11A C11 H11B 109.5
C5 C11 H11C 109.5
H11A C11 H11C 109.5
H11B C11 H11C 109.5
N4 C12 N3 110.0(5)
N4 C12 H12 125.0
N3 C12 H12 125.0
C14 C13 N3 106.1(5)
C14 C13 H13 126.9
N3 C13 H13 126.9
C13 C14 N4 107.6(5)
C13 C14 H14 126.2
N4 C14 H14 126.2
N2 C15 C18 113.3(5)
N2 C15 C16 107.9(4)
C18 C15 C16 109.9(5)
N2 C15 C17 108.5(5)
C18 C15 C17 107.6(5)
C16 C15 C17 109.5(5)
C15 C16 C19 110.5(5)
C15 C16 H16A 109.6
C19 C16 H16A 109.6
C15 C16 H16B 109.6
C19 C16 H16B 109.6
H16A C16 H16B 108.1
C15 C17 C20 109.2(5)
C15 C17 H17A 109.8
C20 C17 H17A 109.8
C15 C17 H17B 109.8
C20 C17 H17B 109.8
H17A C17 H17B 108.3
C15 C18 C21 110.1(5)
C15 C18 H18A 109.6
C21 C18 H18A 109.6
C15 C18 H18B 109.6
C21 C18 H18B 109.6
H18A C18 H18B 108.1
C22 C19 C24 110.8(6)
C22 C19 C16 107.5(6)
C24 C19 C16 108.7(5)
C22 C19 H19 109.9
C24 C19 H19 109.9
C16 C19 H19 109.9
C24 C20 C23 109.7(6)
C24 C20 C17 110.0(6)
C23 C20 C17 108.6(6)
C24 C20 H20 109.5
C23 C20 H20 109.5
C17 C20 H20 109.5
C23 C21 C22 109.6(6)
C23 C21 C18 108.0(7)
C22 C21 C18 108.6(6)
C23 C21 H21 110.2
C22 C21 H21 110.2
C18 C21 H21 110.2
C19 C22 C21 110.8(6)
C19 C22 H22A 109.5
C21 C22 H22A 109.5
C19 C22 H22B 109.5
C21 C22 H22B 109.5
H22A C22 H22B 108.1
C20 C23 C21 109.4(6)
C20 C23 H23A 109.8
C21 C23 H23A 109.8
C20 C23 H23B 109.8
C21 C23 H23B 109.8
H23A C23 H23B 108.3
C20 C24 C19 111.6(6)
C20 C24 H24A 109.3
C19 C24 H24A 109.3
C20 C24 H24B 109.3
C19 C24 H24B 109.3
H24A C24 H24B 108.0
N4 C25 C26 110.5(4)
N4 C25 C28 107.4(4)
C26 C25 C28 110.6(5)
N4 C25 C27 109.0(4)
C26 C25 C27 109.0(5)
C28 C25 C27 110.3(5)
C25 C26 C30 108.5(5)
C25 C26 H26A 110.0
C30 C26 H26A 110.0
C25 C26 H26B 110.0
C30 C26 H26B 110.0
H26A C26 H26B 108.4
C25 C27 C31 108.8(5)
C25 C27 H27A 109.9
C31 C27 H27A 109.9
C25 C27 H27B 109.9
C31 C27 H27B 109.9
H27A C27 H27B 108.3
C29 C28 C25 108.9(5)
C29 C28 H28A 109.9
C25 C28 H28A 109.9
C29 C28 H28B 109.9
C25 C28 H28B 109.9
H28A C28 H28B 108.3
C33 C29 C28 108.7(5)
C33 C29 C34 110.3(5)
C28 C29 C34 109.1(5)
C33 C29 H29 109.6
C28 C29 H29 109.6
C34 C29 H29 109.6
C34 C30 C26 109.8(6)
C34 C30 C32 110.0(6)
C26 C30 C32 109.6(6)
C34 C30 H30 109.1
C26 C30 H30 109.1
C32 C30 H30 109.1
C32 C31 C33 110.8(6)
C32 C31 C27 109.5(5)
C33 C31 C27 108.1(5)
C32 C31 H31 109.5
C33 C31 H31 109.5
C27 C31 H31 109.5
C31 C32 C30 108.7(5)
C31 C32 H32A 109.9
C30 C32 H32A 109.9
C31 C32 H32B 109.9
C30 C32 H32B 109.9
H32A C32 H32B 108.3
C29 C33 C31 109.9(5)
C29 C33 H33A 109.7
C31 C33 H33A 109.7
C29 C33 H33B 109.7
C31 C33 H33B 109.7
H33A C33 H33B 108.2
C30 C34 C29 109.7(5)
C30 C34 H34A 109.7
C29 C34 H34A 109.7
C30 C34 H34B 109.7
C29 C34 H34B 109.7
H34A C34 H34B 108.2
C36 C35 C41 126.4(5)
C36 C35 Ir1 72.5(3)
C41 C35 Ir1 109.5(4)
C36 C35 H35 116.8
C41 C35 H35 116.8
Ir1 C35 H35 87.9
C35 C36 C40 124.1(5)
C35 C36 Ir1 70.9(3)
C40 C36 Ir1 112.1(4)
C35 C36 H36 118.0
C40 C36 H36 118.0
Ir1 C36 H36 87.1
C38 C37 C39 125.6(5)
C38 C37 Ir1 70.3(3)
C39 C37 Ir1 110.5(4)
C38 C37 H37 117.2
C39 C37 H37 117.2
Ir1 C37 H37 89.2
C37 C38 C42 123.3(5)
C37 C38 Ir1 70.8(3)
C42 C38 Ir1 114.1(4)
C37 C38 H38 118.4
C42 C38 H38 118.4
Ir1 C38 H38 85.2
C37 C39 C40 114.0(5)
C37 C39 H39A 108.7
C40 C39 H39A 108.7
C37 C39 H39B 108.7
C40 C39 H39B 108.7
H39A C39 H39B 107.6
C36 C40 C39 112.1(4)
C36 C40 H40A 109.2
C39 C40 H40A 109.2
C36 C40 H40B 109.2
C39 C40 H40B 109.2
H40A C40 H40B 107.9
C35 C41 C42 113.2(5)
C35 C41 H41A 108.9
C42 C41 H41A 108.9
C35 C41 H41B 108.9
C42 C41 H41B 108.9
H41A C41 H41B 107.7
C38 C42 C41 111.5(4)
C38 C42 H42A 109.3
C41 C42 H42A 109.3
C38 C42 H42B 109.3
C41 C42 H42B 109.3
H42A C42 H42B 108.0
N5 C43 C44 179.3(8)
C43 C44 H44A 109.5
C43 C44 H44B 109.5
H44A C44 H44B 109.5
C43 C44 H44C 109.5
H44A C44 H44C 109.5
H44B C44 H44C 109.5
C1 N1 C2 110.6(4)
C1 N1 C4 125.1(4)
C2 N1 C4 124.1(4)
C1 N2 C3 111.2(5)
C1 N2 C15 128.8(5)
C3 N2 C15 119.5(5)
C12 N3 C13 108.4(5)
C12 N3 C8 124.2(5)
C13 N3 C8 127.4(5)
C12 N4 C14 107.8(5)
C12 N4 C25 127.2(5)
C14 N4 C25 124.8(5)

loop_
_geom_bond_atom_site_label_1
_geom_bond_atom_site_label_2
_geom_bond_distance
Ir1 C1 2.049(6)
Ir1 C38 2.118(5)
Ir1 C37 2.125(5)
Ir1 C35 2.173(5)
Ir1 C36 2.193(5)
Ir1 Cl1 2.385(6)
Ir1 I1 2.719(3)
C1 N2 1.350(7)
C1 N1 1.383(7)
C2 C3 1.333(7)
C2 N1 1.389(7)
C2 H2 0.9500
C3 N2 1.394(7)
C3 H3 0.9500
C4 C9 1.386(7)
C4 C5 1.395(7)
C4 N1 1.422(6)
C5 C6 1.388(7)
C5 C11 1.520(7)
C6 C7 1.385(8)
C6 H6 0.9500
C7 C8 1.389(7)
C7 C10 1.508(8)
C8 C9 1.382(7)
C8 N3 1.458(6)
C9 H9 0.9500
C10 H10A 0.9800
C10 H10B 0.9800
C10 H10C 0.9800
C11 H11A 0.9800
C11 H11B 0.9800
C11 H11C 0.9800
C12 N4 1.315(6)
C12 N3 1.321(7)
C12 H12 0.9500
C13 C14 1.359(8)
C13 N3 1.382(7)
C13 H13 0.9500
C14 N4 1.379(7)
C14 H14 0.9500
C15 N2 1.506(7)
C15 C18 1.512(8)
C15 C16 1.514(8)
C15 C17 1.530(8)
C16 C19 1.552(9)
C16 H16A 0.9900
C16 H16B 0.9900
C17 C20 1.554(9)
C17 H17A 0.9900
C17 H17B 0.9900
C18 C21 1.554(8)
C18 H18A 0.9900
C18 H18B 0.9900
C19 C22 1.481(9)
C19 C24 1.489(9)
C19 H19 1.0000
C20 C24 1.483(10)
C20 C23 1.516(11)
C20 H20 1.0000
C21 C23 1.526(10)
C21 C22 1.530(9)
C21 H21 1.0000
C22 H22A 0.9900
C22 H22B 0.9900
C23 H23A 0.9900
C23 H23B 0.9900
C24 H24A 0.9900
C24 H24B 0.9900
C25 N4 1.503(7)
C25 C26 1.523(8)
C25 C28 1.530(8)
C25 C27 1.532(7)
C26 C30 1.531(8)
C26 H26A 0.9900
C26 H26B 0.9900
C27 C31 1.537(8)
C27 H27A 0.9900
C27 H27B 0.9900
C28 C29 1.526(8)
C28 H28A 0.9900
C28 H28B 0.9900
C29 C33 1.526(8)
C29 C34 1.530(9)
C29 H29 1.0000
C30 C34 1.522(10)
C30 C32 1.533(8)
C30 H30 1.0000
C31 C32 1.525(8)
C31 C33 1.534(9)
C31 H31 1.0000
C32 H32A 0.9900
C32 H32B 0.9900
C33 H33A 0.9900
C33 H33B 0.9900
C34 H34A 0.9900
C34 H34B 0.9900
C35 C36 1.373(8)
C35 C41 1.498(8)
C35 H35 0.9500
C36 C40 1.518(7)
C36 H36 0.9500
C37 C38 1.414(8)
C37 C39 1.503(7)
C37 H37 0.9500
C38 C42 1.534(8)
C38 H38 0.9500
C39 C40 1.526(7)
C39 H39A 0.9900
C39 H39B 0.9900
C40 H40A 0.9900
C40 H40B 0.9900
C41 C42 1.537(8)
C41 H41A 0.9900
C41 H41B 0.9900
C42 H42A 0.9900
C42 H42B 0.9900
C43 N5 1.130(8)
C43 C44 1.444(9)
C44 H44A 0.9800
C44 H44B 0.9800
C44 H44C 0.9800

loop_
_geom_torsion_atom_site_label_1
_geom_torsion_atom_site_label_2
_geom_torsion_atom_site_label_3
_geom_torsion_atom_site_label_4
_geom_torsion
C38 Ir1 C1 N2 -78.9(5)
C37 Ir1 C1 N2 -117.7(5)
C35 Ir1 C1 N2 -8.5(9)
C36 Ir1 C1 N2 -174.4(6)
Cl1 Ir1 C1 N2 87.4(6)
I1 Ir1 C1 N2 89.5(5)
C38 Ir1 C1 N1 96.8(4)
C37 Ir1 C1 N1 58.0(4)
C35 Ir1 C1 N1 167.2(5)
C36 Ir1 C1 N1 1.2(9)
Cl1 Ir1 C1 N1 -96.9(5)
I1 Ir1 C1 N1 -94.9(4)
N1 C2 C3 N2 1.2(6)
C9 C4 C5 C6 1.2(8)
N1 C4 C5 C6 -179.1(5)
C9 C4 C5 C11 -178.6(5)
N1 C4 C5 C11 1.1(8)
C4 C5 C6 C7 -1.7(8)
C11 C5 C6 C7 178.2(5)
C5 C6 C7 C8 -0.1(8)
C5 C6 C7 C10 178.6(5)
C6 C7 C8 C9 2.4(8)
C10 C7 C8 C9 -176.3(5)
C6 C7 C8 N3 -177.6(5)
C10 C7 C8 N3 3.6(8)
C7 C8 C9 C4 -2.9(8)
N3 C8 C9 C4 177.2(5)
C5 C4 C9 C8 0.9(8)
N1 C4 C9 C8 -178.8(5)
N3 C13 C14 N4 0.5(7)
N2 C15 C16 C19 -176.7(5)
C18 C15 C16 C19 59.2(7)
C17 C15 C16 C19 -58.8(7)
N2 C15 C17 C20 175.3(5)
C18 C15 C17 C20 -61.7(7)
C16 C15 C17 C20 57.8(7)
N2 C15 C18 C21 -178.1(6)
C16 C15 C18 C21 -57.2(8)
C17 C15 C18 C21 61.9(8)
C15 C16 C19 C22 -61.1(7)
C15 C16 C19 C24 58.9(7)
C15 C17 C20 C24 -58.2(8)
C15 C17 C20 C23 61.9(7)
C15 C18 C21 C23 -61.6(8)
C15 C18 C21 C22 57.3(8)
C24 C19 C22 C21 -56.5(7)
C16 C19 C22 C21 62.2(7)
C23 C21 C22 C19 56.7(7)
C18 C21 C22 C19 -61.1(8)
C24 C20 C23 C21 58.8(8)
C17 C20 C23 C21 -61.5(7)
C22 C21 C23 C20 -57.4(7)
C18 C21 C23 C20 60.8(7)
C23 C20 C24 C19 -59.3(8)
C17 C20 C24 C19 60.2(9)
C22 C19 C24 C20 58.3(8)
C16 C19 C24 C20 -59.7(8)
N4 C25 C26 C30 -178.6(5)
C28 C25 C26 C30 -59.8(6)
C27 C25 C26 C30 61.7(7)
N4 C25 C27 C31 177.9(5)
C26 C25 C27 C31 -61.4(6)
C28 C25 C27 C31 60.2(6)
N4 C25 C28 C29 -178.9(4)
C26 C25 C28 C29 60.5(6)
C27 C25 C28 C29 -60.2(6)
C25 C28 C29 C33 60.4(6)
C25 C28 C29 C34 -59.9(6)
C25 C26 C30 C34 59.4(7)
C25 C26 C30 C32 -61.5(7)
C25 C27 C31 C32 60.7(7)
C25 C27 C31 C33 -60.1(6)
C33 C31 C32 C30 59.0(7)
C27 C31 C32 C30 -60.1(7)
C34 C30 C32 C31 -60.2(7)
C26 C30 C32 C31 60.7(8)
C28 C29 C33 C31 -62.3(7)
C34 C29 C33 C31 57.3(7)
C32 C31 C33 C29 -58.0(6)
C27 C31 C33 C29 61.9(6)
C26 C30 C34 C29 -60.4(6)
C32 C30 C34 C29 60.3(7)
C33 C29 C34 C30 -58.8(7)
C28 C29 C34 C30 60.5(7)
C1 Ir1 C35 C36 -173.0(5)
C38 Ir1 C35 C36 -100.7(4)
C37 Ir1 C35 C36 -65.0(4)
Cl1 Ir1 C35 C36 91.0(5)
I1 Ir1 C35 C36 88.9(4)
C1 Ir1 C35 C41 -49.7(8)
C38 Ir1 C35 C41 22.5(4)
C37 Ir1 C35 C41 58.3(4)
C36 Ir1 C35 C41 123.3(6)
Cl1 Ir1 C35 C41 -145.7(5)
I1 Ir1 C35 C41 -147.8(4)
C41 C35 C36 C40 2.5(9)
Ir1 C35 C36 C40 104.2(5)
C41 C35 C36 Ir1 -101.7(6)
C1 Ir1 C36 C35 172.2(6)
C38 Ir1 C36 C35 76.2(3)
C37 Ir1 C36 C35 114.4(4)
Cl1 Ir1 C36 C35 -89.6(4)
I1 Ir1 C36 C35 -91.5(4)
C1 Ir1 C36 C40 52.3(9)
C38 Ir1 C36 C40 -43.7(4)
C37 Ir1 C36 C40 -5.5(4)
C35 Ir1 C36 C40 -119.9(6)
Cl1 Ir1 C36 C40 150.5(5)
I1 Ir1 C36 C40 148.6(4)
C1 Ir1 C37 C38 94.8(4)
C35 Ir1 C37 C38 -66.7(4)
C36 Ir1 C37 C38 -99.9(4)
Cl1 Ir1 C37 C38 -173.4(8)
I1 Ir1 C37 C38 -172.8(4)
C1 Ir1 C37 C39 -143.4(4)
C38 Ir1 C37 C39 121.7(6)
C35 Ir1 C37 C39 55.0(4)
C36 Ir1 C37 C39 21.8(4)
Cl1 Ir1 C37 C39 -51.7(9)
I1 Ir1 C37 C39 -51.1(7)
C39 C37 C38 C42 5.2(8)
Ir1 C37 C38 C42 106.8(5)
C39 C37 C38 Ir1 -101.6(5)
C1 Ir1 C38 C37 -85.8(3)
C35 Ir1 C38 C37 112.7(4)
C36 Ir1 C38 C37 76.8(4)
Cl1 Ir1 C38 C37 168.6(14)
I1 Ir1 C38 C37 164.5(10)
C1 Ir1 C38 C42 155.5(4)
C37 Ir1 C38 C42 -118.7(5)
C35 Ir1 C38 C42 -6.0(4)
C36 Ir1 C38 C42 -41.9(4)
Cl1 Ir1 C38 C42 49.8(15)
I1 Ir1 C38 C42 45.7(12)
C38 C37 C39 C40 44.3(7)
Ir1 C37 C39 C40 -35.6(6)
C35 C36 C40 C39 -93.1(7)
Ir1 C36 C40 C39 -11.8(6)
C37 C39 C40 C36 31.3(7)
C36 C35 C41 C42 46.6(8)
Ir1 C35 C41 C42 -35.6(6)
C37 C38 C42 C41 -93.4(6)
Ir1 C38 C42 C41 -11.3(6)
C35 C41 C42 C38 31.2(7)
N2 C1 N1 C2 0.6(5)
Ir1 C1 N1 C2 -176.2(3)
N2 C1 N1 C4 -174.7(4)
Ir1 C1 N1 C4 8.6(7)
C3 C2 N1 C1 -1.2(6)
C3 C2 N1 C4 174.2(5)
C9 C4 N1 C1 48.5(7)
C5 C4 N1 C1 -131.2(5)
C9 C4 N1 C2 -126.1(5)
C5 C4 N1 C2 54.2(7)
N1 C1 N2 C3 0.2(6)
Ir1 C1 N2 C3 176.4(4)
N1 C1 N2 C15 172.6(4)
Ir1 C1 N2 C15 -11.2(8)
C2 C3 N2 C1 -0.9(6)
C2 C3 N2 C15 -174.1(5)
C18 C15 N2 C1 18.4(8)
C16 C15 N2 C1 -103.5(6)
C17 C15 N2 C1 137.9(6)
C18 C15 N2 C3 -169.7(6)
C16 C15 N2 C3 68.4(6)
C17 C15 N2 C3 -50.2(6)
N4 C12 N3 C13 -0.2(6)
N4 C12 N3 C8 177.0(5)
C14 C13 N3 C12 -0.2(7)
C14 C13 N3 C8 -177.3(5)
C9 C8 N3 C12 -82.4(7)
C7 C8 N3 C12 97.7(7)
C9 C8 N3 C13 94.3(7)
C7 C8 N3 C13 -85.6(7)
N3 C12 N4 C14 0.5(7)
N3 C12 N4 C25 175.2(5)
C13 C14 N4 C12 -0.7(7)
C13 C14 N4 C25 -175.5(5)
C26 C25 N4 C12 13.8(8)
C28 C25 N4 C12 -106.9(6)
C27 C25 N4 C12 133.6(6)
C26 C25 N4 C14 -172.4(5)
C28 C25 N4 C14 66.9(7)
C27 C25 N4 C14 -52.6(7)
